data_1563860
loop_
_publ_author_name
'Wassy, Daniel'
'Hermann, Mathias'
'W\"ossner, Jan S.'
'Fr\'ed\'eric, Lucas'
'Pieters, Gr\'egory'
'Esser, Birgit'

_publ_section_title
;
 Enantiopure nanohoops through racemic resolution of diketo[n]CPPs by
 chiral derivatization as precursors to DBP[n]CPPs
;
_journal_name_full 'Chemical Science'
_journal_paper_doi 10.1039/D1SC02718B
_journal_year 2021
_chemical_formula_moiety 'C30 H20 Br2'
_chemical_formula_sum 'C30 H20 Br2'
_chemical_formula_weight 540.28
_space_group_crystal_system monoclinic
_space_group_IT_number 14
_space_group_name_Hall '-P 2yn'
_space_group_name_H-M_alt 'P 1 21/n 1'
_atom_sites_solution_hydrogens geom
_audit_block_doi 10.5517/ccdc.csd.cc1ln9j2
_audit_creation_method SHELXL-2014/7
_audit_update_record
;
2016-05-11 deposited with the CCDC.	2021-06-21 downloaded from the CCDC.
;
_cell_angle_alpha 90
_cell_angle_beta 101.211(3)
_cell_angle_gamma 90
_cell_formula_units_Z 2
_cell_length_a 11.8475(8)
_cell_length_b 7.3631(4)
_cell_length_c 12.8990(8)
_cell_measurement_reflns_used 9899
_cell_measurement_temperature 100(2)
_cell_measurement_theta_max 71.375
_cell_measurement_theta_min 5.200
_cell_volume 1103.76(12)
_computing_cell_refinement 'SAINT V8.37A'
_computing_data_collection APEXII
_computing_data_reduction 'SAINT V8.37A'
_computing_structure_refinement 'SHELXL-2014/7 (Sheldrick, 2014)'
_computing_structure_solution 'SHELXL-2014/5 (Sheldrick, 2014)'
_diffrn_ambient_temperature 100(2)
_diffrn_measured_fraction_theta_full 1.000
_diffrn_measured_fraction_theta_max 0.836
_diffrn_measurement_device_type 'Bruker SMART APEXII QUAZAR'
_diffrn_measurement_method 'Omega and Phi Scans'
_diffrn_radiation_type MoK\a
_diffrn_radiation_wavelength 0.71073
_diffrn_reflns_av_R_equivalents 0.0231
_diffrn_reflns_av_unetI/netI 0.0219
_diffrn_reflns_Laue_measured_fraction_full 1.000
_diffrn_reflns_Laue_measured_fraction_max 0.836
_diffrn_reflns_limit_h_max 17
_diffrn_reflns_limit_h_min -19
_diffrn_reflns_limit_k_max 11
_diffrn_reflns_limit_k_min -11
_diffrn_reflns_limit_l_max 19
_diffrn_reflns_limit_l_min -20
_diffrn_reflns_number 19418
_diffrn_reflns_point_group_measured_fraction_full 1.000
_diffrn_reflns_point_group_measured_fraction_max 0.836
_diffrn_reflns_theta_full 25.242
_diffrn_reflns_theta_max 36.154
_diffrn_reflns_theta_min 2.137
_diffrn_source 'INCOATEC Mo  Microsource'
_exptl_absorpt_coefficient_mu 3.689
_exptl_absorpt_correction_T_max 0.7471
_exptl_absorpt_correction_T_min 0.5601
_exptl_absorpt_correction_type multi-scan
_exptl_absorpt_process_details SADABS-2014/5
_exptl_crystal_colour colourless
_exptl_crystal_density_diffrn 1.626
_exptl_crystal_description needle
_exptl_crystal_F_000 540
_exptl_crystal_size_max 0.220
_exptl_crystal_size_mid 0.150
_exptl_crystal_size_min 0.060
_refine_diff_density_max 0.851
_refine_diff_density_min -0.399
_refine_diff_density_rms 0.087
_refine_ls_extinction_method none
_refine_ls_goodness_of_fit_ref 1.320
_refine_ls_hydrogen_treatment constr
_refine_ls_matrix_type full
_refine_ls_number_parameters 193
_refine_ls_number_reflns 4425
_refine_ls_number_restraints 106
_refine_ls_restrained_S_all 1.306
_refine_ls_R_factor_all 0.0395
_refine_ls_R_factor_gt 0.0344
_refine_ls_shift/su_max 0.000
_refine_ls_shift/su_mean 0.000
_refine_ls_structure_factor_coef Fsqd
_refine_ls_weighting_details 'w=1/[\s^2^(Fo^2^)+(0.0149P)^2^+1.4104P] where P=(Fo^2^+2Fc^2^)/3'
_refine_ls_weighting_scheme calc
_refine_ls_wR_factor_gt 0.0754
_refine_ls_wR_factor_ref 0.0765
_reflns_Friedel_coverage 0.000
_reflns_number_gt 4010
_reflns_number_total 4425
_reflns_threshold_expression 'I > 2\s(I)'
_cod_data_source_file d1sc02718b2.cif
_cod_data_source_block Esser_MB256_2s1
_cod_original_sg_symbol_H-M 'P 21/n'
_cod_database_code 1563860
_shelx_shelxl_version_number 2014/7
_shelx_space_group_comment
;
The symmetry employed for this shelxl refinement is uniquely defined
by the following loop, which should always be used as a source of
symmetry information in preference to the above space-group names.
They are only intended as comments.
;
_shelx_estimated_absorpt_t_min 0.497
_shelx_estimated_absorpt_t_max 0.809

loop_
_space_group_symop_operation_xyz
'x, y, z'
'-x+1/2, y+1/2, -z+1/2'
'-x, -y, -z'
'x-1/2, -y-1/2, z-1/2'

loop_
_atom_site_label
_atom_site_type_symbol
_atom_site_fract_x
_atom_site_fract_y
_atom_site_fract_z
_atom_site_U_iso_or_equiv
_atom_site_adp_type
_atom_site_occupancy
_atom_site_site_symmetry_order
_atom_site_calc_flag
_atom_site_refinement_flags_posn
_atom_site_refinement_flags_adp
_atom_site_refinement_flags_occupancy
_atom_site_disorder_assembly
_atom_site_disorder_group
Br1 Br 0.10148(2) 0.46265(3) 0.11073(2) 0.01747(5) Uani 1 1 d . . . . .
C1 C 0.82561(16) 0.5575(3) 0.42489(15) 0.0149(3) Uani 0.936(3) 1 d D U P A 1
C2 C 0.90783(18) 0.5036(3) 0.36669(18) 0.0195(4) Uani 0.936(3) 1 d D U P A 1
H2 H 0.9691 0.5840 0.3614 0.023 Uiso 0.936(3) 1 calc R U P A 1
C3 C 0.9029(2) 0.3365(3) 0.31638(17) 0.0212(4) Uani 0.936(3) 1 d D U P A 1
H3 H 0.9604 0.3035 0.2779 0.025 Uiso 0.936(3) 1 calc R U P A 1
C4 C 0.81320(18) 0.2176(3) 0.32260(16) 0.0186(4) Uani 0.936(3) 1 d D U P A 1
H4 H 0.8086 0.1033 0.2879 0.022 Uiso 0.936(3) 1 calc R U P A 1
C5 C 0.73049(17) 0.2675(3) 0.37995(15) 0.0158(4) Uani 0.936(3) 1 d D U P A 1
H5 H 0.6691 0.1865 0.3841 0.019 Uiso 0.936(3) 1 calc R U P A 1
C6 C 0.73590(16) 0.4356(3) 0.43184(15) 0.0127(3) Uani 0.936(3) 1 d D U P A 1
C15 C 0.83017(19) 0.7449(3) 0.47073(18) 0.0213(4) Uani 0.936(3) 1 d D U P A 1
H15A H 0.7519 0.7928 0.4635 0.032 Uiso 0.936(3) 1 calc R U P A 1
H15B H 0.8750 0.8241 0.4329 0.032 Uiso 0.936(3) 1 calc R U P A 1
H15C H 0.8666 0.7403 0.5457 0.032 Uiso 0.936(3) 1 calc R U P A 1
C1A C 0.766(2) 0.356(3) 0.3739(19) 0.0149(3) Uani 0.064(3) 1 d D U P A 2
C2A C 0.857(2) 0.377(3) 0.3197(19) 0.018(4) Uani 0.064(3) 1 d D U P A 2
H2A H 0.8726 0.2834 0.2737 0.022 Uiso 0.064(3) 1 calc R U P A 2
C3A C 0.923(2) 0.532(4) 0.333(3) 0.0212(4) Uani 0.064(3) 1 d D U P A 2
H3A H 0.9847 0.5438 0.2959 0.025 Uiso 0.064(3) 1 calc R U P A 2
C4A C 0.902(2) 0.673(3) 0.3986(19) 0.017(4) Uani 0.064(3) 1 d D U P A 2
H4A H 0.9465 0.7812 0.4048 0.020 Uiso 0.064(3) 1 calc R U P A 2
C5A C 0.8156(19) 0.651(3) 0.4545(18) 0.012(4) Uani 0.064(3) 1 d D U P A 2
H5A H 0.8019 0.7430 0.5022 0.014 Uiso 0.064(3) 1 calc R U P A 2
C6A C 0.748(2) 0.496(3) 0.442(2) 0.0127(3) Uani 0.064(3) 1 d D U P A 2
C15A C 0.700(2) 0.182(3) 0.365(2) 0.017(4) Uani 0.064(3) 1 d D U P A 2
H15D H 0.6258 0.1986 0.3159 0.025 Uiso 0.064(3) 1 calc R U P A 2
H15E H 0.6859 0.1464 0.4342 0.025 Uiso 0.064(3) 1 calc R U P A 2
H15F H 0.7439 0.0870 0.3373 0.025 Uiso 0.064(3) 1 calc R U P A 2
C7 C 0.64553(14) 0.4806(2) 0.49212(13) 0.0120(3) Uani 1 1 d D . . . .
C8 C 0.52971(14) 0.4825(2) 0.45659(12) 0.0116(3) Uani 1 1 d . . . . .
C9 C 0.44227(14) 0.4628(2) 0.36054(12) 0.0122(3) Uani 1 1 d . . . . .
C10 C 0.33488(14) 0.4874(2) 0.39215(13) 0.0119(3) Uani 1 1 d . . . . .
C11 C 0.23313(15) 0.4868(2) 0.31841(13) 0.0137(3) Uani 1 1 d . . . . .
H11 H 0.1611 0.5037 0.3389 0.016 Uiso 1 1 calc R U . . .
C12 C 0.24019(15) 0.4605(3) 0.21278(13) 0.0136(3) Uani 1 1 d . . . . .
C13 C 0.34379(16) 0.4327(2) 0.18018(13) 0.0144(3) Uani 1 1 d . . . . .
H13 H 0.3450 0.4126 0.1077 0.017 Uiso 1 1 calc R U . . .
C14 C 0.44650(15) 0.4346(2) 0.25537(13) 0.0132(3) Uani 1 1 d . . . . .
H14 H 0.5182 0.4167 0.2344 0.016 Uiso 1 1 calc R U . . .

loop_
_atom_site_aniso_label
_atom_site_aniso_U_11
_atom_site_aniso_U_22
_atom_site_aniso_U_33
_atom_site_aniso_U_23
_atom_site_aniso_U_13
_atom_site_aniso_U_12
Br1 0.01531(8) 0.02117(9) 0.01376(8) -0.00072(7) -0.00259(5) 0.00103(7)
C1 0.0129(7) 0.0161(9) 0.0158(7) 0.0028(6) 0.0033(6) 0.0018(6)
C2 0.0146(8) 0.0214(10) 0.0246(10) 0.0040(7) 0.0088(7) 0.0006(7)
C3 0.0169(9) 0.0254(11) 0.0238(9) 0.0017(8) 0.0102(8) 0.0047(8)
C4 0.0181(9) 0.0216(10) 0.0168(8) -0.0027(7) 0.0053(7) 0.0036(7)
C5 0.0134(8) 0.0196(10) 0.0148(7) -0.0015(7) 0.0034(6) 0.0006(7)
C6 0.0105(7) 0.0170(10) 0.0108(7) 0.0010(6) 0.0021(5) 0.0014(6)
C15 0.0210(9) 0.0175(10) 0.0267(10) -0.0004(8) 0.0081(8) -0.0005(8)
C1A 0.0129(7) 0.0161(9) 0.0158(7) 0.0028(6) 0.0033(6) 0.0018(6)
C2A 0.014(6) 0.028(6) 0.012(8) 0.007(5) 0.004(6) 0.007(5)
C3A 0.0169(9) 0.0254(11) 0.0238(9) 0.0017(8) 0.0102(8) 0.0047(8)
C4A 0.010(7) 0.027(6) 0.014(7) 0.008(5) 0.004(6) 0.006(5)
C5A 0.011(7) 0.014(6) 0.010(7) 0.000(5) 0.003(6) 0.000(5)
C6A 0.0105(7) 0.0170(10) 0.0108(7) 0.0010(6) 0.0021(5) 0.0014(6)
C15A 0.021(9) 0.018(6) 0.012(10) 0.004(6) 0.001(7) 0.001(6)
C7 0.0115(6) 0.0131(7) 0.0117(6) -0.0002(5) 0.0032(5) 0.0000(6)
C8 0.0114(7) 0.0126(7) 0.0113(6) -0.0011(5) 0.0030(5) -0.0006(5)
C9 0.0119(7) 0.0131(7) 0.0115(6) -0.0005(6) 0.0021(5) 0.0002(6)
C10 0.0113(7) 0.0116(7) 0.0129(6) 0.0004(5) 0.0024(5) 0.0006(5)
C11 0.0112(7) 0.0158(8) 0.0135(7) -0.0002(5) 0.0012(5) 0.0003(6)
C12 0.0132(7) 0.0137(7) 0.0125(6) -0.0005(6) -0.0014(5) 0.0003(6)
C13 0.0174(7) 0.0137(8) 0.0116(6) 0.0001(5) 0.0019(5) 0.0006(6)
C14 0.0141(7) 0.0131(8) 0.0128(6) -0.0001(5) 0.0034(5) 0.0013(6)

loop_
_atom_type_symbol
_atom_type_description
_atom_type_scat_dispersion_real
_atom_type_scat_dispersion_imag
_atom_type_scat_source
C C 0.0033 0.0016 'International Tables Vol C Tables 4.2.6.8 and 6.1.1.4'
H H 0.0000 0.0000 'International Tables Vol C Tables 4.2.6.8 and 6.1.1.4'
Br Br -0.2901 2.4595 'International Tables Vol C Tables 4.2.6.8 and 6.1.1.4'

loop_
_geom_angle_atom_site_label_1
_geom_angle_atom_site_label_2
_geom_angle_atom_site_label_3
_geom_angle
_geom_angle_site_symmetry_1
_geom_angle_site_symmetry_3
_geom_angle_publ_flag
C2 C1 C6 117.84(19) . . ?
C2 C1 C15 119.87(18) . . ?
C6 C1 C15 122.14(17) . . ?
C3 C2 C1 122.2(2) . . ?
C3 C2 H2 118.9 . . ?
C1 C2 H2 118.9 . . ?
C2 C3 C4 119.7(2) . . ?
C2 C3 H3 120.2 . . ?
C4 C3 H3 120.2 . . ?
C5 C4 C3 119.4(2) . . ?
C5 C4 H4 120.3 . . ?
C3 C4 H4 120.3 . . ?
C4 C5 C6 121.12(19) . . ?
C4 C5 H5 119.4 . . ?
C6 C5 H5 119.4 . . ?
C5 C6 C1 119.82(17) . . ?
C5 C6 C7 118.59(17) . . ?
C1 C6 C7 121.59(17) . . ?
C1 C15 H15A 109.5 . . ?
C1 C15 H15B 109.5 . . ?
H15A C15 H15B 109.5 . . ?
C1 C15 H15C 109.5 . . ?
H15A C15 H15C 109.5 . . ?
H15B C15 H15C 109.5 . . ?
C6A C1A C2A 117.1(16) . . ?
C6A C1A C15A 123.1(17) . . ?
C2A C1A C15A 119.6(18) . . ?
C3A C2A C1A 120.3(19) . . ?
C3A C2A H2A 119.9 . . ?
C1A C2A H2A 119.9 . . ?
C2A C3A C4A 121.8(19) . . ?
C2A C3A H3A 119.1 . . ?
C4A C3A H3A 119.1 . . ?
C5A C4A C3A 118.3(19) . . ?
C5A C4A H4A 120.9 . . ?
C3A C4A H4A 120.9 . . ?
C4A C5A C6A 120.7(18) . . ?
C4A C5A H5A 119.7 . . ?
C6A C5A H5A 119.7 . . ?
C5A C6A C1A 121.9(15) . . ?
C5A C6A C7 121.1(15) . . ?
C1A C6A C7 116.7(14) . . ?
C1A C15A H15D 109.5 . . ?
C1A C15A H15E 109.5 . . ?
H15D C15A H15E 109.5 . . ?
C1A C15A H15F 109.5 . . ?
H15D C15A H15F 109.5 . . ?
H15E C15A H15F 109.5 . . ?
C8 C7 C6 127.72(15) . . ?
C8 C7 C10 106.71(14) . 3_666 ?
C6 C7 C10 125.24(15) . 3_666 ?
C8 C7 C6A 135.1(12) . . ?
C10 C7 C6A 116.4(11) 3_666 . ?
C7 C8 C8 110.47(18) . 3_666 ?
C7 C8 C9 142.03(16) . . ?
C8 C8 C9 107.50(17) 3_666 . ?
C14 C9 C10 120.39(15) . . ?
C14 C9 C8 133.83(16) . . ?
C10 C9 C8 105.72(14) . . ?
C11 C10 C9 120.76(15) . . ?
C11 C10 C7 129.59(16) . 3_666 ?
C9 C10 C7 109.59(14) . 3_666 ?
C10 C11 C12 117.56(16) . . ?
C10 C11 H11 121.2 . . ?
C12 C11 H11 121.2 . . ?
C13 C12 C11 122.76(15) . . ?
C13 C12 Br1 119.29(12) . . ?
C11 C12 Br1 117.95(13) . . ?
C12 C13 C14 119.28(15) . . ?
C12 C13 H13 120.4 . . ?
C14 C13 H13 120.4 . . ?
C9 C14 C13 119.24(16) . . ?
C9 C14 H14 120.4 . . ?
C13 C14 H14 120.4 . . ?

loop_
_geom_bond_atom_site_label_1
_geom_bond_atom_site_label_2
_geom_bond_distance
_geom_bond_site_symmetry_2
_geom_bond_publ_flag
Br1 C12 1.8954(16) . ?
C1 C2 1.398(3) . ?
C1 C6 1.407(3) . ?
C1 C15 1.498(3) . ?
C2 C3 1.386(3) . ?
C2 H2 0.9500 . ?
C3 C4 1.391(3) . ?
C3 H3 0.9500 . ?
C4 C5 1.387(3) . ?
C4 H4 0.9500 . ?
C5 C6 1.402(3) . ?
C5 H5 0.9500 . ?
C6 C7 1.478(2) . ?
C15 H15A 0.9800 . ?
C15 H15B 0.9800 . ?
C15 H15C 0.9800 . ?
C1A C6A 1.398(16) . ?
C1A C2A 1.404(17) . ?
C1A C15A 1.492(17) . ?
C2A C3A 1.382(18) . ?
C2A H2A 0.9500 . ?
C3A C4A 1.391(18) . ?
C3A H3A 0.9500 . ?
C4A C5A 1.372(17) . ?
C4A H4A 0.9500 . ?
C5A C6A 1.384(17) . ?
C5A H5A 0.9500 . ?
C6A C7 1.486(15) . ?
C15A H15D 0.9800 . ?
C15A H15E 0.9800 . ?
C15A H15F 0.9800 . ?
C7 C8 1.360(2) . ?
C7 C10 1.484(2) 3_666 ?
C8 C8 1.457(3) 3_666 ?
C8 C9 1.460(2) . ?
C9 C14 1.383(2) . ?
C9 C10 1.421(2) . ?
C10 C11 1.383(2) . ?
C10 C7 1.484(2) 3_666 ?
C11 C12 1.395(2) . ?
C11 H11 0.9500 . ?
C12 C13 1.388(2) . ?
C13 C14 1.401(2) . ?
C13 H13 0.9500 . ?
C14 H14 0.9500 . ?

loop_
_geom_torsion_atom_site_label_1
_geom_torsion_atom_site_label_2
_geom_torsion_atom_site_label_3
_geom_torsion_atom_site_label_4
_geom_torsion
_geom_torsion_site_symmetry_1
_geom_torsion_site_symmetry_2
_geom_torsion_site_symmetry_3
_geom_torsion_site_symmetry_4
_geom_torsion_publ_flag
C6 C1 C2 C3 0.2(3) . . . . ?
C15 C1 C2 C3 -175.4(2) . . . . ?
C1 C2 C3 C4 0.5(3) . . . . ?
C2 C3 C4 C5 -0.5(3) . . . . ?
C3 C4 C5 C6 -0.1(3) . . . . ?
C4 C5 C6 C1 0.8(3) . . . . ?
C4 C5 C6 C7 -179.70(18) . . . . ?
C2 C1 C6 C5 -0.9(3) . . . . ?
C15 C1 C6 C5 174.62(18) . . . . ?
C2 C1 C6 C7 179.68(18) . . . . ?
C15 C1 C6 C7 -4.8(3) . . . . ?
C6A C1A C2A C3A -1(4) . . . . ?
C15A C1A C2A C3A -176(3) . . . . ?
C1A C2A C3A C4A 0(5) . . . . ?
C2A C3A C4A C5A 2(5) . . . . ?
C3A C4A C5A C6A -3(4) . . . . ?
C4A C5A C6A C1A 1(5) . . . . ?
C4A C5A C6A C7 -173(2) . . . . ?
C2A C1A C6A C5A 1(4) . . . . ?
C15A C1A C6A C5A 176(3) . . . . ?
C2A C1A C6A C7 175(2) . . . . ?
C15A C1A C6A C7 -11(4) . . . . ?
C5 C6 C7 C8 -55.4(3) . . . . ?
C1 C6 C7 C8 124.0(2) . . . . ?
C5 C6 C7 C10 117.2(2) . . . 3_666 ?
C1 C6 C7 C10 -63.4(3) . . . 3_666 ?
C5A C6A C7 C8 108(2) . . . . ?
C1A C6A C7 C8 -66(3) . . . . ?
C5A C6A C7 C10 -54(3) . . . 3_666 ?
C1A C6A C7 C10 132(2) . . . 3_666 ?
C6 C7 C8 C8 174.65(19) . . . 3_666 ?
C10 C7 C8 C8 1.0(2) 3_666 . . 3_666 ?
C6A C7 C8 C8 -162.4(13) . . . 3_666 ?
C6 C7 C8 C9 -5.9(4) . . . . ?
C10 C7 C8 C9 -179.6(2) 3_666 . . . ?
C6A C7 C8 C9 17.0(13) . . . . ?
C7 C8 C9 C14 -1.9(4) . . . . ?
C8 C8 C9 C14 177.6(2) 3_666 . . . ?
C7 C8 C9 C10 -179.0(2) . . . . ?
C8 C8 C9 C10 0.4(2) 3_666 . . . ?
C14 C9 C10 C11 -1.1(3) . . . . ?
C8 C9 C10 C11 176.54(16) . . . . ?
C14 C9 C10 C7 -178.61(16) . . . 3_666 ?
C8 C9 C10 C7 -0.98(19) . . . 3_666 ?
C9 C10 C11 C12 0.2(3) . . . . ?
C7 C10 C11 C12 177.22(17) 3_666 . . . ?
C10 C11 C12 C13 1.0(3) . . . . ?
C10 C11 C12 Br1 -179.15(13) . . . . ?
C11 C12 C13 C14 -1.4(3) . . . . ?
Br1 C12 C13 C14 178.77(13) . . . . ?
C10 C9 C14 C13 0.7(3) . . . . ?
C8 C9 C14 C13 -176.13(19) . . . . ?
C12 C13 C14 C9 0.5(3) . . . . ?
